data_4326771
loop_
_publ_author_name
'Amit Majumdar'
'R. H. Holm'

_publ_contact_author_address
;Department of Chemistry and Chemical Biology
Harvard University
12 Oxford Street
Cambridge, MA 02138
;
_publ_contact_author_email holm@chemistry.harvard.edu
_publ_contact_author_name 'Prof. Richard H. Holm'
_publ_contact_author_phone 617-496-3215
_publ_section_title
;
 Specific Incorporation of Chalcogenide Bridge Atoms in
 Molybdenum/Tungsten-Iron-Sulfur Single Cubane Clusters
;
_journal_name_full 'Inorganic Chemistry'
_journal_page_first 11242
_journal_page_last 11251
_journal_paper_doi 10.1021/ic2018117
_journal_volume 50
_journal_year 2011
_chemical_formula_moiety 'C27 H57 Fe3 Mo N6 Na S6 Se, C4 H10 O'
_chemical_formula_sum 'C31 H67 Fe3 Mo N6 Na O S6 Se'
_chemical_formula_weight 1097.77
_chemical_name_systematic
; 
 ? 
;
_space_group_IT_number 14
_symmetry_cell_setting monoclinic
_symmetry_space_group_name_Hall '-P 2yn'
_symmetry_space_group_name_H-M 'P 1 21/n 1'
_atom_sites_solution_hydrogens geom
_atom_sites_solution_primary direct
_atom_sites_solution_secondary difmap
_audit_creation_method SHELXL-97
_cell_angle_alpha 90.00
_cell_angle_beta 93.553(2)
_cell_angle_gamma 90.00
_cell_formula_units_Z 4
_cell_length_a 13.1604(18)
_cell_length_b 19.000(3)
_cell_length_c 19.816(3)
_cell_measurement_reflns_used 11120
_cell_measurement_temperature 100(1)
_cell_measurement_theta_max 25.67
_cell_measurement_theta_min 2.19
_cell_volume 4945.4(13)
_computing_cell_refinement 'Saint v7.46A (Bruker-AXS,2009'
_computing_data_collection 'APEX2 v2009.3.0(Bruker-AXS,2009)'
_computing_data_reduction 'Saint v7.46A (Bruker-AXS,2009)'
_computing_molecular_graphics 'Bruker SHELXTL'
_computing_publication_material 'Bruker SHELXTL'
_computing_structure_refinement 'SHELXL-97 (Sheldrick, 2008)'
_computing_structure_solution 'SHELXS-97 (Sheldrick, 2008)'
_diffrn_ambient_temperature 100(1)
_diffrn_measured_fraction_theta_full 0.997
_diffrn_measured_fraction_theta_max 0.997
_diffrn_measurement_device_type 'CCD area detector'
_diffrn_measurement_method 'phi and omega scans'
_diffrn_radiation_monochromator graphite
_diffrn_radiation_source 'fine-focus sealed tube'
_diffrn_radiation_type MoK\a
_diffrn_radiation_wavelength 0.71073
_diffrn_reflns_av_R_equivalents 0.0776
_diffrn_reflns_av_sigmaI/netI 0.0606
_diffrn_reflns_limit_h_max 16
_diffrn_reflns_limit_h_min -16
_diffrn_reflns_limit_k_max 22
_diffrn_reflns_limit_k_min -23
_diffrn_reflns_limit_l_max 24
_diffrn_reflns_limit_l_min -24
_diffrn_reflns_number 46501
_diffrn_reflns_theta_full 25.70
_diffrn_reflns_theta_max 25.70
_diffrn_reflns_theta_min 1.88
_exptl_absorpt_coefficient_mu 2.138
_exptl_absorpt_correction_T_max 0.9585
_exptl_absorpt_correction_T_min 0.9193
_exptl_absorpt_correction_type multi-scan
_exptl_absorpt_process_details 'SADABS (Sheldrick, 2009)'
_exptl_crystal_colour Black-brown
_exptl_crystal_density_diffrn 1.474
_exptl_crystal_description needle
_exptl_crystal_F_000 2256
_exptl_crystal_size_max 0.04
_exptl_crystal_size_mid 0.02
_exptl_crystal_size_min 0.02
_refine_diff_density_max 1.585
_refine_diff_density_min -2.076
_refine_diff_density_rms 0.189
_refine_ls_extinction_method none
_refine_ls_goodness_of_fit_ref 1.082
_refine_ls_hydrogen_treatment constr
_refine_ls_matrix_type full
_refine_ls_number_parameters 389
_refine_ls_number_reflns 9384
_refine_ls_number_restraints 43
_refine_ls_restrained_S_all 1.080
_refine_ls_R_factor_all 0.1183
_refine_ls_R_factor_gt 0.0778
_refine_ls_shift/su_max 0.000
_refine_ls_shift/su_mean 0.000
_refine_ls_structure_factor_coef Fsqd
_refine_ls_weighting_details 'calc w=1/[\s^2^(Fo^2^)+(0.0776P)^2^+83.8450P] where P=(Fo^2^+2Fc^2^)/3'
_refine_ls_weighting_scheme calc
_refine_ls_wR_factor_gt 0.1927
_refine_ls_wR_factor_ref 0.2180
_reflns_number_gt 6512
_reflns_number_total 9384
_reflns_threshold_expression >2sigma(I)
_cod_data_source_file ic2018117_si_002_05.cif
_cod_data_source_block AM48
_cod_original_cell_volume 4945.6(12)
_cod_database_code 4326771

loop_
_symmetry_equiv_pos_as_xyz
'x, y, z'
'-x+1/2, y+1/2, -z+1/2'
'-x, -y, -z'
'x-1/2, -y-1/2, z-1/2'

loop_
_atom_site_label
_atom_site_type_symbol
_atom_site_fract_x
_atom_site_fract_y
_atom_site_fract_z
_atom_site_U_iso_or_equiv
_atom_site_adp_type
_atom_site_occupancy
_atom_site_symmetry_multiplicity
_atom_site_calc_flag
_atom_site_refinement_flags
_atom_site_disorder_assembly
_atom_site_disorder_group
Mo1 Mo 0.75431(6) 0.28328(4) 0.27307(4) 0.01712(19) Uani 1 1 d . . .
Se1 Se 0.76855(9) 0.08577(5) 0.34764(6) 0.0358(3) Uani 1 1 d . . .
Fe1 Fe 0.65348(10) 0.15917(6) 0.27798(7) 0.0207(3) Uani 1 1 d . . .
Fe2 Fe 0.85616(10) 0.15895(7) 0.26877(7) 0.0217(3) Uani 1 1 d . . .
Fe3 Fe 0.77785(10) 0.20376(7) 0.38598(7) 0.0231(3) Uani 1 1 d . . .
S1 S 0.73877(18) 0.19760(11) 0.18789(12) 0.0218(5) Uani 1 1 d . . .
S2 S 0.90703(17) 0.25257(12) 0.33292(12) 0.0234(5) Uani 1 1 d . . .
S3 S 0.62965(17) 0.25188(12) 0.34711(12) 0.0226(5) Uani 1 1 d . . .
S4 S 0.51350(19) 0.09452(13) 0.24245(13) 0.0297(6) Uani 1 1 d . . .
S5 S 0.9802(2) 0.09139(14) 0.22531(15) 0.0374(6) Uani 1 1 d . . .
S6 S 0.81251(19) 0.21534(15) 0.49840(13) 0.0320(6) Uani 1 1 d . . .
Na Na 0.7437(3) 0.0753(2) 0.5022(2) 0.0407(10) Uani 1 1 d . . .
N1 N 0.7578(6) 0.4010(4) 0.3074(4) 0.0202(16) Uani 1 1 d . . .
N2 N 0.6545(6) 0.3668(4) 0.2119(4) 0.0215(16) Uani 1 1 d . . .
N3 N 0.8310(6) 0.3685(4) 0.2070(4) 0.0213(16) Uani 1 1 d . . .
N4 N 0.7350(8) 0.0534(6) 0.6227(5) 0.052(3) Uani 1 1 d . . .
N5 N 0.8314(8) -0.0370(6) 0.5072(5) 0.049(3) Uani 1 1 d . . .
N6 N 0.5671(8) 0.0865(5) 0.4767(5) 0.047(3) Uani 1 1 d . . .
C1 C 0.8416(7) 0.4191(4) 0.2642(4) 0.0180(18) Uani 1 1 d . . .
H1A H 0.9084 0.4136 0.2894 0.022 Uiso 1 1 calc R . .
H1B H 0.8348 0.4681 0.2477 0.022 Uiso 1 1 calc R . .
C2 C 0.6594(6) 0.4175(4) 0.2692(4) 0.0174(18) Uani 1 1 d . . .
H2A H 0.6013 0.4107 0.2980 0.021 Uiso 1 1 calc R . .
H2B H 0.6587 0.4667 0.2526 0.021 Uiso 1 1 calc R . .
C3 C 0.7363(7) 0.3835(5) 0.1670(5) 0.023(2) Uani 1 1 d . . .
H3A H 0.7305 0.3538 0.1259 0.027 Uiso 1 1 calc R . .
H3B H 0.7332 0.4336 0.1534 0.027 Uiso 1 1 calc R . .
C4 C 0.7689(9) 0.4377(6) 0.3753(6) 0.0417(14) Uani 1 1 d . . .
C5 C 0.6746(10) 0.4234(6) 0.4155(6) 0.0438(16) Uani 1 1 d . . .
H5A H 0.6144 0.4440 0.3915 0.066 Uiso 1 1 calc R . .
H5B H 0.6845 0.4446 0.4605 0.066 Uiso 1 1 calc R . .
H5C H 0.6650 0.3725 0.4200 0.066 Uiso 1 1 calc R . .
C6 C 0.8588(9) 0.4101(6) 0.4157(6) 0.0438(16) Uani 1 1 d . . .
H6A H 0.8552 0.3587 0.4174 0.066 Uiso 1 1 calc R . .
H6B H 0.8595 0.4292 0.4617 0.066 Uiso 1 1 calc R . .
H6C H 0.9210 0.4244 0.3947 0.066 Uiso 1 1 calc R . .
C7 C 0.7768(10) 0.5179(6) 0.3676(6) 0.0438(16) Uani 1 1 d . . .
H7A H 0.8386 0.5296 0.3448 0.066 Uiso 1 1 calc R . .
H7B H 0.7797 0.5400 0.4124 0.066 Uiso 1 1 calc R . .
H7C H 0.7170 0.5354 0.3407 0.066 Uiso 1 1 calc R . .
C8 C 0.9250(9) 0.3682(6) 0.1638(6) 0.0417(14) Uani 1 1 d . . .
C9 C 1.0198(8) 0.3480(6) 0.2072(6) 0.0417(14) Uani 1 1 d . . .
H9A H 1.0088 0.3026 0.2290 0.063 Uiso 1 1 calc R . .
H9B H 1.0339 0.3841 0.2419 0.063 Uiso 1 1 calc R . .
H9C H 1.0778 0.3443 0.1787 0.063 Uiso 1 1 calc R . .
C10 C 0.9104(9) 0.3135(6) 0.1090(6) 0.0417(14) Uani 1 1 d . . .
H10A H 0.9104 0.2666 0.1295 0.063 Uiso 1 1 calc R . .
H10B H 0.9659 0.3169 0.0785 0.063 Uiso 1 1 calc R . .
H10C H 0.8452 0.3216 0.0835 0.063 Uiso 1 1 calc R . .
C11 C 0.9374(9) 0.4391(5) 0.1329(6) 0.039(3) Uani 1 1 d . . .
H11A H 1.0026 0.4411 0.1116 0.059 Uiso 1 1 calc R . .
H11B H 0.9360 0.4753 0.1680 0.059 Uiso 1 1 calc R . .
H11C H 0.8817 0.4474 0.0986 0.059 Uiso 1 1 calc R . .
C12 C 0.5496(7) 0.3640(5) 0.1747(5) 0.030(2) Uani 1 1 d . . .
C13 C 0.4702(8) 0.3365(6) 0.2224(6) 0.0408(16) Uani 1 1 d . . .
H13A H 0.4034 0.3336 0.1977 0.061 Uiso 1 1 calc R . .
H13B H 0.4662 0.3687 0.2607 0.061 Uiso 1 1 calc R . .
H13C H 0.4904 0.2896 0.2390 0.061 Uiso 1 1 calc R . .
C14 C 0.5504(8) 0.3144(6) 0.1152(6) 0.0408(16) Uani 1 1 d . . .
H14A H 0.5838 0.2703 0.1295 0.061 Uiso 1 1 calc R . .
H14B H 0.5878 0.3361 0.0793 0.061 Uiso 1 1 calc R . .
H14C H 0.4803 0.3047 0.0982 0.061 Uiso 1 1 calc R . .
C15 C 0.5183(8) 0.4378(6) 0.1497(6) 0.0408(16) Uani 1 1 d . . .
H15A H 0.5720 0.4575 0.1232 0.061 Uiso 1 1 calc R . .
H15B H 0.5081 0.4683 0.1886 0.061 Uiso 1 1 calc R . .
H15C H 0.4548 0.4347 0.1213 0.061 Uiso 1 1 calc R . .
C16 C 0.9884(12) 0.1171(8) 0.1367(7) 0.0635(17) Uani 1 1 d . . .
H16A H 0.9209 0.1115 0.1124 0.076 Uiso 1 1 calc R . .
H16B H 1.0079 0.1674 0.1345 0.076 Uiso 1 1 calc R . .
C17 C 1.0665(11) 0.0726(8) 0.1024(8) 0.0635(17) Uani 1 1 d . . .
H17A H 1.0658 0.0849 0.0544 0.095 Uiso 1 1 calc R . .
H17B H 1.0496 0.0226 0.1070 0.095 Uiso 1 1 calc R . .
H17C H 1.1344 0.0814 0.1239 0.095 Uiso 1 1 calc R . .
C18 C 0.4711(12) 0.1314(8) 0.1588(8) 0.0635(17) Uani 1 1 d . . .
H18A H 0.4341 0.1759 0.1660 0.076 Uiso 1 1 calc R . .
H18B H 0.5321 0.1431 0.1342 0.076 Uiso 1 1 calc R . .
C19 C 0.4058(11) 0.0856(8) 0.1161(8) 0.0635(17) Uani 1 1 d . . .
H19A H 0.3918 0.1078 0.0719 0.095 Uiso 1 1 calc R . .
H19B H 0.3416 0.0778 0.1375 0.095 Uiso 1 1 calc R . .
H19C H 0.4401 0.0404 0.1103 0.095 Uiso 1 1 calc R . .
C20 C 0.6985(11) 0.2486(8) 0.5377(7) 0.0635(17) Uani 1 1 d . . .
H20A H 0.6811 0.2960 0.5197 0.076 Uiso 1 1 calc R . .
H20B H 0.6401 0.2170 0.5262 0.076 Uiso 1 1 calc R . .
C21 C 0.7172(9) 0.2524(7) 0.6125(6) 0.045(3) Uani 1 1 d . . .
H21A H 0.7845 0.2729 0.6236 0.067 Uiso 1 1 calc R . .
H21B H 0.7144 0.2050 0.6317 0.067 Uiso 1 1 calc R . .
H21C H 0.6650 0.2819 0.6315 0.067 Uiso 1 1 calc R . .
C22 C 0.7449(10) 0.0030(7) 0.7441(7) 0.055(3) Uani 1 1 d . . .
H22A H 0.8053 -0.0271 0.7505 0.082 Uiso 1 1 calc R . .
H22B H 0.6837 -0.0251 0.7504 0.082 Uiso 1 1 calc R . .
H22C H 0.7493 0.0413 0.7772 0.082 Uiso 1 1 calc R . .
C23 C 0.7398(9) 0.0318(6) 0.6771(6) 0.0399(15) Uani 1 1 d . . .
C24 C 0.9582(11) -0.1166(9) 0.5724(7) 0.070(5) Uani 1 1 d . . .
H24A H 0.9436 -0.1657 0.5602 0.105 Uiso 1 1 calc R . .
H24B H 0.9524 -0.1103 0.6211 0.105 Uiso 1 1 calc R . .
H24C H 1.0274 -0.1046 0.5608 0.105 Uiso 1 1 calc R . .
C25 C 0.8872(9) -0.0717(6) 0.5363(6) 0.0399(15) Uani 1 1 d . . .
C26 C 0.4013(10) 0.1219(10) 0.4100(7) 0.068(4) Uani 1 1 d . . .
H26A H 0.4105 0.1161 0.3616 0.102 Uiso 1 1 calc R . .
H26B H 0.3857 0.1713 0.4193 0.102 Uiso 1 1 calc R . .
H26C H 0.3450 0.0921 0.4230 0.102 Uiso 1 1 calc R . .
C27 C 0.4947(9) 0.1016(6) 0.4488(6) 0.0399(15) Uani 1 1 d . . .
C29A C 0.605(3) 0.659(2) 0.5305(16) 0.094(4) Uani 0.467(11) 1 d PDU A 1
H29D H 0.5591 0.6186 0.5237 0.140 Uiso 0.467(11) 1 calc PR A 1
H29E H 0.6679 0.6503 0.5081 0.140 Uiso 0.467(11) 1 calc PR A 1
H29F H 0.5715 0.7013 0.5111 0.140 Uiso 0.467(11) 1 calc PR A 1
C28A C 0.627(3) 0.669(2) 0.5997(16) 0.098(4) Uani 0.467(11) 1 d PDU A 1
H28C H 0.6533 0.6245 0.6198 0.117 Uiso 0.467(11) 1 calc PR A 1
H28D H 0.5638 0.6813 0.6213 0.117 Uiso 0.467(11) 1 calc PR A 1
O1A O 0.702(2) 0.7247(14) 0.6148(13) 0.098(4) Uani 0.467(11) 1 d PDU A 1
C30A C 0.729(3) 0.742(2) 0.6863(14) 0.098(4) Uani 0.467(11) 1 d PDU A 1
H30C H 0.6675 0.7603 0.7073 0.118 Uiso 0.467(11) 1 calc PR A 1
H30D H 0.7522 0.6996 0.7110 0.118 Uiso 0.467(11) 1 calc PR A 1
C31A C 0.806(4) 0.794(3) 0.692(2) 0.099(4) Uani 0.467(11) 1 d PDU A 1
H31D H 0.8195 0.8071 0.7391 0.149 Uiso 0.467(11) 1 calc PR A 1
H31E H 0.7840 0.8356 0.6654 0.149 Uiso 0.467(11) 1 calc PR A 1
H31F H 0.8683 0.7751 0.6738 0.149 Uiso 0.467(11) 1 calc PR A 1
C29B C 0.891(3) 0.6782(19) 0.5186(16) 0.094(4) Uani 0.533(11) 1 d PD A 2
H29A H 0.9580 0.6957 0.5355 0.140 Uiso 0.533(11) 1 calc PR A 2
H29B H 0.8582 0.7131 0.4882 0.140 Uiso 0.533(11) 1 calc PR A 2
H29C H 0.8998 0.6341 0.4939 0.140 Uiso 0.533(11) 1 calc PR A 2
C28B C 0.831(3) 0.6662(14) 0.5728(16) 0.098(4) Uani 0.533(11) 1 d PD A 2
H28A H 0.8710 0.6404 0.6088 0.117 Uiso 0.533(11) 1 calc PR A 2
H28B H 0.7718 0.6367 0.5577 0.117 Uiso 0.533(11) 1 calc PR A 2
O1B O 0.7945(18) 0.7339(12) 0.6002(11) 0.098(4) Uani 0.533(11) 1 d PD A 2
C30B C 0.769(3) 0.7263(17) 0.6717(13) 0.098(4) Uani 0.533(11) 1 d PD A 2
H30A H 0.6985 0.7094 0.6732 0.118 Uiso 0.533(11) 1 calc PR A 2
H30B H 0.8148 0.6905 0.6939 0.118 Uiso 0.533(11) 1 calc PR A 2
C31B C 0.780(4) 0.790(2) 0.7075(19) 0.099(4) Uani 0.533(11) 1 d PD A 2
H31A H 0.7896 0.7797 0.7560 0.149 Uiso 0.533(11) 1 calc PR A 2
H31B H 0.7186 0.8183 0.6989 0.149 Uiso 0.533(11) 1 calc PR A 2
H31C H 0.8392 0.8155 0.6928 0.149 Uiso 0.533(11) 1 calc PR A 2

loop_
_atom_site_aniso_label
_atom_site_aniso_U_11
_atom_site_aniso_U_22
_atom_site_aniso_U_33
_atom_site_aniso_U_23
_atom_site_aniso_U_13
_atom_site_aniso_U_12
Mo1 0.0152(4) 0.0091(3) 0.0272(4) 0.0015(3) 0.0028(3) 0.0010(3)
Se1 0.0368(6) 0.0223(5) 0.0484(7) 0.0043(5) 0.0022(5) 0.0003(5)
Fe1 0.0197(7) 0.0121(6) 0.0306(7) 0.0018(5) 0.0030(5) -0.0002(5)
Fe2 0.0201(7) 0.0120(6) 0.0330(7) 0.0016(5) 0.0026(5) 0.0030(5)
Fe3 0.0250(7) 0.0125(6) 0.0316(7) 0.0042(5) 0.0011(6) 0.0008(5)
S1 0.0229(12) 0.0088(10) 0.0341(13) 0.0015(9) 0.0044(9) 0.0003(9)
S2 0.0198(11) 0.0147(11) 0.0355(13) 0.0035(9) 0.0003(10) 0.0004(9)
S3 0.0214(11) 0.0150(11) 0.0318(12) 0.0033(9) 0.0050(9) 0.0008(9)
S4 0.0226(12) 0.0250(13) 0.0412(14) 0.0010(11) -0.0004(10) -0.0050(10)
S5 0.0315(14) 0.0265(13) 0.0553(17) -0.0042(12) 0.0107(12) 0.0086(11)
S6 0.0255(13) 0.0394(15) 0.0308(13) 0.0039(11) 0.0000(10) 0.0010(12)
Na 0.041(2) 0.031(2) 0.051(3) 0.014(2) 0.010(2) 0.0062(19)
N1 0.030(4) 0.010(3) 0.021(4) -0.001(3) 0.006(3) -0.006(3)
N2 0.022(4) 0.018(4) 0.024(4) 0.008(3) -0.005(3) 0.000(3)
N3 0.020(4) 0.018(4) 0.026(4) 0.002(3) 0.002(3) 0.001(3)
N4 0.043(6) 0.058(7) 0.055(7) 0.010(5) 0.011(5) 0.001(5)
N5 0.055(7) 0.048(6) 0.045(6) 0.009(5) 0.004(5) 0.022(5)
N6 0.050(7) 0.036(5) 0.059(6) 0.002(5) 0.024(5) -0.004(5)
C1 0.022(5) 0.010(4) 0.023(4) -0.003(3) 0.007(4) -0.001(3)
C2 0.017(4) 0.010(4) 0.025(5) -0.002(3) 0.001(3) 0.004(3)
C3 0.022(5) 0.016(4) 0.031(5) 0.003(4) 0.002(4) 0.002(4)
C4 0.036(3) 0.039(3) 0.052(4) 0.004(3) 0.017(3) 0.000(3)
C5 0.058(5) 0.030(3) 0.043(4) -0.006(3) 0.000(3) -0.003(3)
C6 0.058(5) 0.030(3) 0.043(4) -0.006(3) 0.000(3) -0.003(3)
C7 0.058(5) 0.030(3) 0.043(4) -0.006(3) 0.000(3) -0.003(3)
C8 0.036(3) 0.039(3) 0.052(4) 0.004(3) 0.017(3) 0.000(3)
C9 0.036(3) 0.039(3) 0.052(4) 0.004(3) 0.017(3) 0.000(3)
C10 0.036(3) 0.039(3) 0.052(4) 0.004(3) 0.017(3) 0.000(3)
C11 0.042(7) 0.024(5) 0.055(7) -0.003(5) 0.025(5) 0.008(5)
C12 0.021(5) 0.017(5) 0.049(6) 0.006(4) -0.008(4) 0.002(4)
C13 0.028(3) 0.032(4) 0.061(4) 0.007(3) -0.011(3) -0.002(3)
C14 0.028(3) 0.032(4) 0.061(4) 0.007(3) -0.011(3) -0.002(3)
C15 0.028(3) 0.032(4) 0.061(4) 0.007(3) -0.011(3) -0.002(3)
C16 0.066(4) 0.050(4) 0.075(4) 0.003(3) 0.004(3) 0.005(3)
C17 0.066(4) 0.050(4) 0.075(4) 0.003(3) 0.004(3) 0.005(3)
C18 0.066(4) 0.050(4) 0.075(4) 0.003(3) 0.004(3) 0.005(3)
C19 0.066(4) 0.050(4) 0.075(4) 0.003(3) 0.004(3) 0.005(3)
C20 0.066(4) 0.050(4) 0.075(4) 0.003(3) 0.004(3) 0.005(3)
C21 0.038(7) 0.055(8) 0.042(6) -0.004(6) 0.009(5) -0.005(6)
C22 0.052(8) 0.056(8) 0.057(8) 0.015(6) 0.002(6) -0.012(7)
C23 0.035(4) 0.039(4) 0.047(4) -0.007(3) 0.011(3) -0.005(3)
C24 0.061(9) 0.091(12) 0.055(8) -0.014(8) -0.027(7) 0.048(9)
C25 0.035(4) 0.039(4) 0.047(4) -0.007(3) 0.011(3) -0.005(3)
C26 0.045(8) 0.108(13) 0.053(8) -0.014(8) 0.016(6) -0.005(8)
C27 0.035(4) 0.039(4) 0.047(4) -0.007(3) 0.011(3) -0.005(3)
C29A 0.095(9) 0.091(8) 0.098(9) -0.008(8) 0.027(7) -0.024(8)
C28A 0.098(9) 0.094(8) 0.103(8) -0.007(7) 0.025(7) -0.025(7)
O1A 0.097(9) 0.094(8) 0.104(8) -0.007(7) 0.025(7) -0.024(7)
C30A 0.098(9) 0.095(8) 0.105(8) -0.006(7) 0.025(7) -0.024(7)
C31A 0.098(10) 0.098(8) 0.105(9) -0.005(8) 0.024(8) -0.022(8)
C29B 0.095(9) 0.091(8) 0.098(9) -0.008(8) 0.027(7) -0.024(8)
C28B 0.098(9) 0.094(8) 0.103(8) -0.007(7) 0.025(7) -0.025(7)
O1B 0.097(9) 0.094(8) 0.104(8) -0.007(7) 0.025(7) -0.024(7)
C30B 0.098(9) 0.095(8) 0.105(8) -0.006(7) 0.025(7) -0.024(7)
C31B 0.098(10) 0.098(8) 0.105(9) -0.005(8) 0.024(8) -0.022(8)

loop_
_atom_type_symbol
_atom_type_description
_atom_type_scat_dispersion_real
_atom_type_scat_dispersion_imag
_atom_type_scat_source
C C 0.0033 0.0016 'International Tables Vol C Tables 4.2.6.8 and 6.1.1.4'
H H 0.0000 0.0000 'International Tables Vol C Tables 4.2.6.8 and 6.1.1.4'
N N 0.0061 0.0033 'International Tables Vol C Tables 4.2.6.8 and 6.1.1.4'
O O 0.0106 0.0060 'International Tables Vol C Tables 4.2.6.8 and 6.1.1.4'
S S 0.1246 0.1234 'International Tables Vol C Tables 4.2.6.8 and 6.1.1.4'
Fe Fe 0.3463 0.8444 'International Tables Vol C Tables 4.2.6.8 and 6.1.1.4'
Se Se -0.0929 2.2259 'International Tables Vol C Tables 4.2.6.8 and 6.1.1.4'
Mo Mo -1.6832 0.6857 'International Tables Vol C Tables 4.2.6.8 and 6.1.1.4'
Na Na 0.0362 0.0249 'International Tables Vol C Tables 4.2.6.8 and 6.1.1.4'

loop_
_geom_angle_atom_site_label_1
_geom_angle_atom_site_label_2
_geom_angle_atom_site_label_3
_geom_angle
N1 Mo1 S2 95.2(2)
N1 Mo1 S3 93.63(19)
S2 Mo1 S3 103.38(9)
N1 Mo1 S1 150.83(19)
S2 Mo1 S1 103.02(9)
S3 Mo1 S1 103.92(8)
N1 Mo1 N2 60.3(3)
S2 Mo1 N2 149.78(19)
S3 Mo1 N2 95.99(19)
S1 Mo1 N2 94.4(2)
N1 Mo1 N3 60.1(2)
S2 Mo1 N3 93.96(19)
S3 Mo1 N3 149.94(19)
S1 Mo1 N3 95.66(19)
N2 Mo1 N3 59.5(3)
N1 Mo1 Fe3 107.14(18)
S2 Mo1 Fe3 52.47(6)
S3 Mo1 Fe3 52.28(7)
S1 Mo1 Fe3 102.02(7)
N2 Mo1 Fe3 146.83(19)
N3 Mo1 Fe3 144.68(19)
N1 Mo1 Fe1 145.38(18)
S2 Mo1 Fe1 99.88(7)
S3 Mo1 Fe1 52.64(6)
S1 Mo1 Fe1 53.19(6)
N2 Mo1 Fe1 110.32(19)
N3 Mo1 Fe1 147.98(19)
Fe3 Mo1 Fe1 60.99(4)
N1 Mo1 Fe2 147.1(2)
S2 Mo1 Fe2 52.46(6)
S3 Mo1 Fe2 99.43(7)
S1 Mo1 Fe2 52.82(6)
N2 Mo1 Fe2 146.28(19)
N3 Mo1 Fe2 110.59(18)
Fe3 Mo1 Fe2 60.58(4)
Fe1 Mo1 Fe2 59.26(4)
Fe3 Se1 Fe1 69.90(5)
Fe3 Se1 Fe2 69.40(5)
Fe1 Se1 Fe2 67.05(5)
Fe3 Se1 Na 75.57(9)
Fe1 Se1 Na 119.84(9)
Fe2 Se1 Na 138.80(10)
S3 Fe1 S1 108.48(9)
S3 Fe1 S4 117.67(10)
S1 Fe1 S4 110.85(10)
S3 Fe1 Se1 102.00(8)
S1 Fe1 Se1 107.97(8)
S4 Fe1 Se1 109.19(8)
S3 Fe1 Fe2 102.58(8)
S1 Fe1 Fe2 53.81(7)
S4 Fe1 Fe2 139.68(9)
Se1 Fe1 Fe2 56.63(5)
S3 Fe1 Mo1 55.37(6)
S1 Fe1 Mo1 55.19(6)
S4 Fe1 Mo1 147.40(9)
Se1 Fe1 Mo1 103.35(6)
Fe2 Fe1 Mo1 60.55(4)
S3 Fe1 Fe3 52.20(7)
S1 Fe1 Fe3 102.26(8)
S4 Fe1 Fe3 146.59(9)
Se1 Fe1 Fe3 54.06(5)
Fe2 Fe1 Fe3 60.46(5)
Mo1 Fe1 Fe3 59.35(4)
S2 Fe2 S1 107.81(9)
S2 Fe2 S5 117.36(11)
S1 Fe2 S5 112.64(11)
S2 Fe2 Se1 102.92(8)
S1 Fe2 Se1 107.96(8)
S5 Fe2 Se1 107.38(9)
S2 Fe2 Fe1 102.77(8)
S1 Fe2 Fe1 54.12(7)
S5 Fe2 Fe1 139.63(10)
Se1 Fe2 Fe1 56.31(5)
S2 Fe2 Mo1 55.18(7)
S1 Fe2 Mo1 55.11(6)
S5 Fe2 Mo1 149.78(9)
Se1 Fe2 Mo1 102.82(5)
Fe1 Fe2 Mo1 60.19(4)
S2 Fe2 Fe3 52.57(7)
S1 Fe2 Fe3 102.85(8)
S5 Fe2 Fe3 144.10(10)
Se1 Fe2 Fe3 54.14(5)
Fe1 Fe2 Fe3 60.89(5)
Mo1 Fe2 Fe3 59.38(4)
S3 Fe3 S2 109.67(10)
S3 Fe3 S6 114.64(11)
S2 Fe3 S6 107.96(11)
S3 Fe3 Se1 104.41(8)
S2 Fe3 Se1 105.39(8)
S6 Fe3 Se1 114.35(9)
S3 Fe3 Mo1 55.66(7)
S2 Fe3 Mo1 55.56(7)
S6 Fe3 Mo1 140.24(9)
Se1 Fe3 Mo1 105.23(6)
S3 Fe3 Fe2 101.56(8)
S2 Fe3 Fe2 52.90(7)
S6 Fe3 Fe2 143.61(9)
Se1 Fe3 Fe2 56.45(5)
Mo1 Fe3 Fe2 60.04(4)
S3 Fe3 Fe1 52.81(7)
S2 Fe3 Fe1 101.17(8)
S6 Fe3 Fe1 150.87(9)
Se1 Fe3 Fe1 56.04(5)
Mo1 Fe3 Fe1 59.66(4)
Fe2 Fe3 Fe1 58.66(5)
S3 Fe3 Na 112.05(10)
S2 Fe3 Na 138.23(11)
S6 Fe3 Na 55.21(11)
Se1 Fe3 Na 62.08(9)
Mo1 Fe3 Na 161.43(10)
Fe2 Fe3 Na 115.07(9)
Fe1 Fe3 Na 102.04(9)
Fe2 S1 Fe1 72.06(8)
Fe2 S1 Mo1 72.08(8)
Fe1 S1 Mo1 71.63(8)
Fe3 S2 Fe2 74.52(8)
Fe3 S2 Mo1 71.97(8)
Fe2 S2 Mo1 72.35(8)
Fe3 S3 Fe1 74.99(8)
Fe3 S3 Mo1 72.06(8)
Fe1 S3 Mo1 72.00(8)
C18 S4 Fe1 105.3(5)
C16 S5 Fe2 107.3(5)
C20 S6 Fe3 109.3(5)
C20 S6 Na 92.4(5)
Fe3 S6 Na 83.58(13)
N6 Na N5 123.3(4)
N6 Na N4 96.9(4)
N5 Na N4 81.9(4)
N6 Na S6 102.9(3)
N5 Na S6 132.9(3)
N4 Na S6 102.9(3)
N6 Na Se1 86.9(3)
N5 Na Se1 91.0(3)
N4 Na Se1 173.0(3)
S6 Na Se1 81.93(12)
N6 Na Fe3 87.7(3)
N5 Na Fe3 125.2(3)
N4 Na Fe3 143.4(3)
S6 Na Fe3 41.21(8)
Se1 Na Fe3 42.35(6)
C1 N1 C2 108.2(7)
C1 N1 C4 111.9(7)
C2 N1 C4 112.7(7)
C1 N1 Mo1 93.2(5)
C2 N1 Mo1 93.0(5)
C4 N1 Mo1 134.3(6)
C3 N2 C2 108.9(7)
C3 N2 C12 112.9(7)
C2 N2 C12 112.7(7)
C3 N2 Mo1 92.9(5)
C2 N2 Mo1 92.7(5)
C12 N2 Mo1 133.3(6)
C3 N3 C1 108.9(7)
C3 N3 C8 112.6(7)
C1 N3 C8 112.5(7)
C3 N3 Mo1 93.2(5)
C1 N3 Mo1 92.5(5)
C8 N3 Mo1 133.8(6)
C23 N4 Na 167.5(10)
C25 N5 Na 146.6(10)
C27 N6 Na 159.3(10)
N1 C1 N3 104.7(6)
N1 C1 H1A 110.8
N3 C1 H1A 110.8
N1 C1 H1B 110.8
N3 C1 H1B 110.8
H1A C1 H1B 108.9
N2 C2 N1 104.2(6)
N2 C2 H2A 110.9
N1 C2 H2A 110.9
N2 C2 H2B 110.9
N1 C2 H2B 110.9
H2A C2 H2B 108.9
N3 C3 N2 105.1(7)
N3 C3 H3A 110.7
N2 C3 H3A 110.7
N3 C3 H3B 110.7
N2 C3 H3B 110.7
H3A C3 H3B 108.8
C6 C4 N1 110.3(9)
C6 C4 C7 110.3(10)
N1 C4 C7 111.8(9)
C6 C4 C5 107.5(10)
N1 C4 C5 110.0(9)
C7 C4 C5 106.7(9)
C4 C5 H5A 109.5
C4 C5 H5B 109.5
H5A C5 H5B 109.5
C4 C5 H5C 109.5
H5A C5 H5C 109.5
H5B C5 H5C 109.5
C4 C6 H6A 109.5
C4 C6 H6B 109.5
H6A C6 H6B 109.5
C4 C6 H6C 109.5
H6A C6 H6C 109.5
H6B C6 H6C 109.5
C4 C7 H7A 109.5
C4 C7 H7B 109.5
H7A C7 H7B 109.5
C4 C7 H7C 109.5
H7A C7 H7C 109.5
H7B C7 H7C 109.5
C11 C8 C10 109.8(10)
C11 C8 C9 110.7(10)
C10 C8 C9 107.3(10)
C11 C8 N3 109.6(9)
C10 C8 N3 109.2(9)
C9 C8 N3 110.2(9)
C8 C9 H9A 109.5
C8 C9 H9B 109.5
H9A C9 H9B 109.5
C8 C9 H9C 109.5
H9A C9 H9C 109.5
H9B C9 H9C 109.5
C8 C10 H10A 109.5
C8 C10 H10B 109.5
H10A C10 H10B 109.5
C8 C10 H10C 109.5
H10A C10 H10C 109.5
H10B C10 H10C 109.5
C8 C11 H11A 109.5
C8 C11 H11B 109.5
H11A C11 H11B 109.5
C8 C11 H11C 109.5
H11A C11 H11C 109.5
H11B C11 H11C 109.5
C14 C12 N2 110.4(8)
C14 C12 C15 109.4(9)
N2 C12 C15 109.9(8)
C14 C12 C13 107.7(9)
N2 C12 C13 110.1(8)
C15 C12 C13 109.2(9)
C12 C13 H13A 109.5
C12 C13 H13B 109.5
H13A C13 H13B 109.5
C12 C13 H13C 109.5
H13A C13 H13C 109.5
H13B C13 H13C 109.5
C12 C14 H14A 109.5
C12 C14 H14B 109.5
H14A C14 H14B 109.5
C12 C14 H14C 109.5
H14A C14 H14C 109.5
H14B C14 H14C 109.5
C12 C15 H15A 109.5
C12 C15 H15B 109.5
H15A C15 H15B 109.5
C12 C15 H15C 109.5
H15A C15 H15C 109.5
H15B C15 H15C 109.5
C17 C16 S5 111.1(10)
C17 C16 H16A 109.4
S5 C16 H16A 109.4
C17 C16 H16B 109.4
S5 C16 H16B 109.4
H16A C16 H16B 108.0
C16 C17 H17A 109.5
C16 C17 H17B 109.5
H17A C17 H17B 109.5
C16 C17 H17C 109.5
H17A C17 H17C 109.5
H17B C17 H17C 109.5
C19 C18 S4 115.3(11)
C19 C18 H18A 108.5
S4 C18 H18A 108.5
C19 C18 H18B 108.5
S4 C18 H18B 108.5
H18A C18 H18B 107.5
C18 C19 H19A 109.5
C18 C19 H19B 109.5
H19A C19 H19B 109.5
C18 C19 H19C 109.5
H19A C19 H19C 109.5
H19B C19 H19C 109.5
C21 C20 S6 110.3(10)
C21 C20 H20A 109.6
S6 C20 H20A 109.6
C21 C20 H20B 109.6
S6 C20 H20B 109.6
H20A C20 H20B 108.1
C20 C21 H21A 109.5
C20 C21 H21B 109.5
H21A C21 H21B 109.5
C20 C21 H21C 109.5
H21A C21 H21C 109.5
H21B C21 H21C 109.5
C23 C22 H22A 109.5
C23 C22 H22B 109.5
H22A C22 H22B 109.5
C23 C22 H22C 109.5
H22A C22 H22C 109.5
H22B C22 H22C 109.5
N4 C23 C22 178.4(13)
C25 C24 H24A 109.5
C25 C24 H24B 109.5
H24A C24 H24B 109.5
C25 C24 H24C 109.5
H24A C24 H24C 109.5
H24B C24 H24C 109.5
N5 C25 C24 179.2(14)
C27 C26 H26A 109.5
C27 C26 H26B 109.5
H26A C26 H26B 109.5
C27 C26 H26C 109.5
H26A C26 H26C 109.5
H26B C26 H26C 109.5
N6 C27 C26 178.0(13)
C28A C29A H29D 109.5
C28A C29A H29E 109.5
H29D C29A H29E 109.5
C28A C29A H29F 109.5
H29D C29A H29F 109.5
H29E C29A H29F 109.5
C29A C28A O1A 114(3)
C29A C28A H28C 108.9
O1A C28A H28C 108.9
C29A C28A H28D 108.9
O1A C28A H28D 108.9
H28C C28A H28D 107.7
C28A O1A C30A 118(2)
C31A C30A O1A 111(2)
C31A C30A H30C 109.5
O1A C30A H30C 109.5
C31A C30A H30D 109.5
O1A C30A H30D 109.5
H30C C30A H30D 108.1
C30A C31A H31D 109.5
C30A C31A H31E 109.5
H31D C31A H31E 109.5
C30A C31A H31F 109.5
H31D C31A H31F 109.5
H31E C31A H31F 109.5
C28B C29B H29A 109.5
C28B C29B H29B 109.5
H29A C29B H29B 109.5
C28B C29B H29C 109.5
H29A C29B H29C 109.5
H29B C29B H29C 109.5
C29B C28B O1B 111(2)
C29B C28B H28A 109.5
O1B C28B H28A 109.5
C29B C28B H28B 109.5
O1B C28B H28B 109.5
H28A C28B H28B 108.1
C30B O1B C28B 111(2)
C31B C30B O1B 112(2)
C31B C30B H30A 109.1
O1B C30B H30A 109.1
C31B C30B H30B 109.1
O1B C30B H30B 109.1
H30A C30B H30B 107.9
C30B C31B H31A 109.5
C30B C31B H31B 109.5
H31A C31B H31B 109.5
C30B C31B H31C 109.5
H31A C31B H31C 109.5
H31B C31B H31C 109.5

loop_
_geom_bond_atom_site_label_1
_geom_bond_atom_site_label_2
_geom_bond_distance
Mo1 N1 2.337(7)
Mo1 S2 2.343(2)
Mo1 S3 2.345(2)
Mo1 S1 2.345(2)
Mo1 N2 2.348(7)
Mo1 N3 2.349(7)
Mo1 Fe3 2.7018(15)
Mo1 Fe1 2.7105(15)
Mo1 Fe2 2.7201(14)
Se1 Fe3 2.3678(17)
Se1 Fe1 2.4258(17)
Se1 Fe2 2.4349(17)
Se1 Na 3.106(5)
Fe1 S3 2.265(3)
Fe1 S1 2.287(3)
Fe1 S4 2.289(3)
Fe1 Fe2 2.6848(18)
Fe1 Fe3 2.7464(19)
Fe2 S2 2.263(3)
Fe2 S1 2.278(3)
Fe2 S5 2.286(3)
Fe2 Fe3 2.7348(19)
Fe3 S3 2.247(3)
Fe3 S2 2.253(3)
Fe3 S6 2.257(3)
Fe3 Na 3.404(4)
S4 C18 1.854(15)
S5 C16 1.832(15)
S6 C20 1.845(15)
S6 Na 2.813(5)
Na N6 2.356(12)
Na N5 2.426(11)
Na N4 2.434(11)
N1 C1 1.477(11)
N1 C2 1.493(11)
N1 C4 1.514(14)
N2 C3 1.472(11)
N2 C2 1.488(11)
N2 C12 1.525(12)
N3 C3 1.463(12)
N3 C1 1.486(11)
N3 C8 1.547(13)
N4 C23 1.152(15)
N5 C25 1.120(15)
N6 C27 1.110(15)
C1 H1A 0.9900
C1 H1B 0.9900
C2 H2A 0.9900
C2 H2B 0.9900
C3 H3A 0.9900
C3 H3B 0.9900
C4 C6 1.481(17)
C4 C7 1.537(16)
C4 C5 1.539(16)
C5 H5A 0.9800
C5 H5B 0.9800
C5 H5C 0.9800
C6 H6A 0.9800
C6 H6B 0.9800
C6 H6C 0.9800
C7 H7A 0.9800
C7 H7B 0.9800
C7 H7C 0.9800
C8 C11 1.493(15)
C8 C10 1.507(16)
C8 C9 1.519(17)
C9 H9A 0.9800
C9 H9B 0.9800
C9 H9C 0.9800
C10 H10A 0.9800
C10 H10B 0.9800
C10 H10C 0.9800
C11 H11A 0.9800
C11 H11B 0.9800
C11 H11C 0.9800
C12 C14 1.510(16)
C12 C15 1.535(14)
C12 C13 1.544(15)
C13 H13A 0.9800
C13 H13B 0.9800
C13 H13C 0.9800
C14 H14A 0.9800
C14 H14B 0.9800
C14 H14C 0.9800
C15 H15A 0.9800
C15 H15B 0.9800
C15 H15C 0.9800
C16 C17 1.524(19)
C16 H16A 0.9900
C16 H16B 0.9900
C17 H17A 0.9800
C17 H17B 0.9800
C17 H17C 0.9800
C18 C19 1.46(2)
C18 H18A 0.9900
C18 H18B 0.9900
C19 H19A 0.9800
C19 H19B 0.9800
C19 H19C 0.9800
C20 C21 1.490(18)
C20 H20A 0.9900
C20 H20B 0.9900
C21 H21A 0.9800
C21 H21B 0.9800
C21 H21C 0.9800
C22 C23 1.434(17)
C22 H22A 0.9800
C22 H22B 0.9800
C22 H22C 0.9800
C24 C25 1.424(17)
C24 H24A 0.9800
C24 H24B 0.9800
C24 H24C 0.9800
C26 C27 1.461(19)
C26 H26A 0.9800
C26 H26B 0.9800
C26 H26C 0.9800
C29A C28A 1.40(3)
C29A H29D 0.9800
C29A H29E 0.9800
C29A H29F 0.9800
C28A O1A 1.463(13)
C28A H28C 0.9900
C28A H28D 0.9900
O1A C30A 1.477(13)
C30A C31A 1.41(2)
C30A H30C 0.9900
C30A H30D 0.9900
C31A H31D 0.9800
C31A H31E 0.9800
C31A H31F 0.9800
C29B C28B 1.39(2)
C29B H29A 0.9800
C29B H29B 0.9800
C29B H29C 0.9800
C28B O1B 1.487(13)
C28B H28A 0.9900
C28B H28B 0.9900
O1B C30B 1.482(13)
C30B C31B 1.40(2)
C30B H30A 0.9900
C30B H30B 0.9900
C31B H31A 0.9800
C31B H31B 0.9800
C31B H31C 0.9800

loop_
_geom_torsion_atom_site_label_1
_geom_torsion_atom_site_label_2
_geom_torsion_atom_site_label_3
_geom_torsion_atom_site_label_4
_geom_torsion
Fe3 Se1 Fe1 S3 -21.86(8)
Fe2 Se1 Fe1 S3 -97.27(8)
Na Se1 Fe1 S3 37.08(13)
Fe3 Se1 Fe1 S1 92.32(8)
Fe2 Se1 Fe1 S1 16.91(8)
Na Se1 Fe1 S1 151.26(12)
Fe3 Se1 Fe1 S4 -147.08(10)
Fe2 Se1 Fe1 S4 137.51(10)
Na Se1 Fe1 S4 -88.14(13)
Fe3 Se1 Fe1 Fe2 75.41(5)
Na Se1 Fe1 Fe2 134.35(12)
Fe3 Se1 Fe1 Mo1 35.00(5)
Fe2 Se1 Fe1 Mo1 -40.42(5)
Na Se1 Fe1 Mo1 93.94(11)
Fe2 Se1 Fe1 Fe3 -75.41(6)
Na Se1 Fe1 Fe3 58.94(11)
N1 Mo1 Fe1 S3 -15.0(3)
S2 Mo1 Fe1 S3 99.35(10)
S1 Mo1 Fe1 S3 -161.73(11)
N2 Mo1 Fe1 S3 -81.8(2)
N3 Mo1 Fe1 S3 -146.4(4)
Fe3 Mo1 Fe1 S3 62.83(8)
Fe2 Mo1 Fe1 S3 133.94(9)
N1 Mo1 Fe1 S1 146.7(3)
S2 Mo1 Fe1 S1 -98.93(10)
S3 Mo1 Fe1 S1 161.73(11)
N2 Mo1 Fe1 S1 79.9(2)
N3 Mo1 Fe1 S1 15.3(4)
Fe3 Mo1 Fe1 S1 -135.45(9)
Fe2 Mo1 Fe1 S1 -64.33(8)
N1 Mo1 Fe1 S4 73.1(4)
S2 Mo1 Fe1 S4 -172.51(17)
S3 Mo1 Fe1 S4 88.14(18)
S1 Mo1 Fe1 S4 -73.58(17)
N2 Mo1 Fe1 S4 6.4(3)
N3 Mo1 Fe1 S4 -58.2(4)
Fe3 Mo1 Fe1 S4 150.97(17)
Fe2 Mo1 Fe1 S4 -137.91(17)
N1 Mo1 Fe1 Se1 -110.5(3)
S2 Mo1 Fe1 Se1 3.85(8)
S3 Mo1 Fe1 Se1 -95.49(9)
S1 Mo1 Fe1 Se1 102.78(9)
N2 Mo1 Fe1 Se1 -177.3(2)
N3 Mo1 Fe1 Se1 118.1(3)
Fe3 Mo1 Fe1 Se1 -32.67(5)
Fe2 Mo1 Fe1 Se1 38.45(5)
N1 Mo1 Fe1 Fe2 -149.0(3)
S2 Mo1 Fe1 Fe2 -34.60(7)
S3 Mo1 Fe1 Fe2 -133.94(9)
S1 Mo1 Fe1 Fe2 64.33(8)
N2 Mo1 Fe1 Fe2 144.3(2)
N3 Mo1 Fe1 Fe2 79.7(3)
Fe3 Mo1 Fe1 Fe2 -71.12(5)
N1 Mo1 Fe1 Fe3 -77.9(3)
S2 Mo1 Fe1 Fe3 36.52(7)
S3 Mo1 Fe1 Fe3 -62.83(8)
S1 Mo1 Fe1 Fe3 135.45(9)
N2 Mo1 Fe1 Fe3 -144.6(2)
N3 Mo1 Fe1 Fe3 150.8(3)
Fe2 Mo1 Fe1 Fe3 71.12(5)
Fe3 Se1 Fe2 S2 20.74(8)
Fe1 Se1 Fe2 S2 96.87(8)
Na Se1 Fe2 S2 -12.81(16)
Fe3 Se1 Fe2 S1 -93.11(8)
Fe1 Se1 Fe2 S1 -16.97(8)
Na Se1 Fe2 S1 -126.66(15)
Fe3 Se1 Fe2 S5 145.20(10)
Fe1 Se1 Fe2 S5 -138.66(10)
Na Se1 Fe2 S5 111.65(16)
Fe3 Se1 Fe2 Fe1 -76.13(6)
Na Se1 Fe2 Fe1 -109.68(14)
Fe3 Se1 Fe2 Mo1 -35.99(5)
Fe1 Se1 Fe2 Mo1 40.14(5)
Na Se1 Fe2 Mo1 -69.54(15)
Fe1 Se1 Fe2 Fe3 76.13(6)
Na Se1 Fe2 Fe3 -33.55(14)
S3 Fe1 Fe2 S2 -0.94(11)
S1 Fe1 Fe2 S2 102.90(10)
S4 Fe1 Fe2 S2 -177.50(14)
Se1 Fe1 Fe2 S2 -97.15(8)
Mo1 Fe1 Fe2 S2 36.43(7)
Fe3 Fe1 Fe2 S2 -32.91(8)
S3 Fe1 Fe2 S1 -103.84(10)
S4 Fe1 Fe2 S1 79.61(15)
Se1 Fe1 Fe2 S1 159.96(9)
Mo1 Fe1 Fe2 S1 -66.47(7)
Fe3 Fe1 Fe2 S1 -135.80(9)
S3 Fe1 Fe2 S5 172.91(15)
S1 Fe1 Fe2 S5 -83.25(16)
S4 Fe1 Fe2 S5 -3.6(2)
Se1 Fe1 Fe2 S5 76.70(15)
Mo1 Fe1 Fe2 S5 -149.72(15)
Fe3 Fe1 Fe2 S5 140.94(16)
S3 Fe1 Fe2 Se1 96.20(8)
S1 Fe1 Fe2 Se1 -159.96(9)
S4 Fe1 Fe2 Se1 -80.35(14)
Mo1 Fe1 Fe2 Se1 133.58(6)
Fe3 Fe1 Fe2 Se1 64.24(5)
S3 Fe1 Fe2 Mo1 -37.37(7)
S1 Fe1 Fe2 Mo1 66.47(7)
S4 Fe1 Fe2 Mo1 146.08(14)
Se1 Fe1 Fe2 Mo1 -133.58(6)
Fe3 Fe1 Fe2 Mo1 -69.34(4)
S3 Fe1 Fe2 Fe3 31.96(7)
S1 Fe1 Fe2 Fe3 135.80(9)
S4 Fe1 Fe2 Fe3 -144.59(14)
Se1 Fe1 Fe2 Fe3 -64.24(5)
Mo1 Fe1 Fe2 Fe3 69.34(4)
N1 Mo1 Fe2 S2 12.3(3)
S3 Mo1 Fe2 S2 -99.68(10)
S1 Mo1 Fe2 S2 159.94(11)
N2 Mo1 Fe2 S2 144.3(3)
N3 Mo1 Fe2 S2 78.7(2)
Fe3 Mo1 Fe2 S2 -63.35(8)
Fe1 Mo1 Fe2 S2 -135.14(9)
N1 Mo1 Fe2 S1 -147.6(3)
S2 Mo1 Fe2 S1 -159.94(11)
S3 Mo1 Fe2 S1 100.38(10)
N2 Mo1 Fe2 S1 -15.7(3)
N3 Mo1 Fe2 S1 -81.2(2)
Fe3 Mo1 Fe2 S1 136.71(8)
Fe1 Mo1 Fe2 S1 64.92(8)
N1 Mo1 Fe2 S5 -73.0(4)
S2 Mo1 Fe2 S5 -85.3(2)
S3 Mo1 Fe2 S5 175.0(2)
S1 Mo1 Fe2 S5 74.6(2)
N2 Mo1 Fe2 S5 58.9(4)
N3 Mo1 Fe2 S5 -6.6(3)
Fe3 Mo1 Fe2 S5 -148.7(2)
Fe1 Mo1 Fe2 S5 139.6(2)
N1 Mo1 Fe2 Se1 109.3(3)
S2 Mo1 Fe2 Se1 96.95(9)
S3 Mo1 Fe2 Se1 -2.73(8)
S1 Mo1 Fe2 Se1 -103.10(9)
N2 Mo1 Fe2 Se1 -118.8(3)
N3 Mo1 Fe2 Se1 175.7(2)
Fe3 Mo1 Fe2 Se1 33.61(5)
Fe1 Mo1 Fe2 Se1 -38.19(5)
N1 Mo1 Fe2 Fe1 147.4(3)
S2 Mo1 Fe2 Fe1 135.14(9)
S3 Mo1 Fe2 Fe1 35.46(7)
S1 Mo1 Fe2 Fe1 -64.92(8)
N2 Mo1 Fe2 Fe1 -80.6(3)
N3 Mo1 Fe2 Fe1 -146.1(2)
Fe3 Mo1 Fe2 Fe1 71.79(5)
N1 Mo1 Fe2 Fe3 75.6(3)
S2 Mo1 Fe2 Fe3 63.35(8)
S3 Mo1 Fe2 Fe3 -36.33(7)
S1 Mo1 Fe2 Fe3 -136.71(8)
N2 Mo1 Fe2 Fe3 -152.4(3)
N3 Mo1 Fe2 Fe3 142.1(2)
Fe1 Mo1 Fe2 Fe3 -71.79(5)
Fe1 Se1 Fe3 S3 22.28(8)
Fe2 Se1 Fe3 S3 94.47(8)
Na Se1 Fe3 S3 -107.61(11)
Fe1 Se1 Fe3 S2 -93.26(9)
Fe2 Se1 Fe3 S2 -21.07(8)
Na Se1 Fe3 S2 136.85(12)
Fe1 Se1 Fe3 S6 148.35(10)
Fe2 Se1 Fe3 S6 -139.47(10)
Na Se1 Fe3 S6 18.45(12)
Fe1 Se1 Fe3 Mo1 -35.47(5)
Fe2 Se1 Fe3 Mo1 36.72(5)
Na Se1 Fe3 Mo1 -165.36(10)
Fe1 Se1 Fe3 Fe2 -72.18(5)
Na Se1 Fe3 Fe2 157.92(10)
Fe2 Se1 Fe3 Fe1 72.18(5)
Na Se1 Fe3 Fe1 -129.89(10)
Fe1 Se1 Fe3 Na 129.89(10)
Fe2 Se1 Fe3 Na -157.92(10)
N1 Mo1 Fe3 S3 81.1(2)
S2 Mo1 Fe3 S3 164.30(11)
S1 Mo1 Fe3 S3 -98.41(10)
N2 Mo1 Fe3 S3 19.6(4)
N3 Mo1 Fe3 S3 143.2(3)
Fe1 Mo1 Fe3 S3 -63.36(8)
Fe2 Mo1 Fe3 S3 -132.37(9)
N1 Mo1 Fe3 S2 -83.2(2)
S3 Mo1 Fe3 S2 -164.30(11)
S1 Mo1 Fe3 S2 97.28(10)
N2 Mo1 Fe3 S2 -144.7(3)
N3 Mo1 Fe3 S2 -21.1(3)
Fe1 Mo1 Fe3 S2 132.33(9)
Fe2 Mo1 Fe3 S2 63.33(8)
N1 Mo1 Fe3 S6 -7.1(2)
S2 Mo1 Fe3 S6 76.13(15)
S3 Mo1 Fe3 S6 -88.18(15)
S1 Mo1 Fe3 S6 173.41(14)
N2 Mo1 Fe3 S6 -68.6(4)
N3 Mo1 Fe3 S6 55.0(4)
Fe1 Mo1 Fe3 S6 -151.54(15)
Fe2 Mo1 Fe3 S6 139.46(15)
N1 Mo1 Fe3 Se1 178.4(2)
S2 Mo1 Fe3 Se1 -98.44(9)
S3 Mo1 Fe3 Se1 97.25(9)
S1 Mo1 Fe3 Se1 -1.16(8)
N2 Mo1 Fe3 Se1 116.8(3)
N3 Mo1 Fe3 Se1 -119.5(3)
Fe1 Mo1 Fe3 Se1 33.89(5)
Fe2 Mo1 Fe3 Se1 -35.11(5)
N1 Mo1 Fe3 Fe2 -146.5(2)
S2 Mo1 Fe3 Fe2 -63.33(8)
S3 Mo1 Fe3 Fe2 132.37(9)
S1 Mo1 Fe3 Fe2 33.95(7)
N2 Mo1 Fe3 Fe2 152.0(3)
N3 Mo1 Fe3 Fe2 -84.4(3)
Fe1 Mo1 Fe3 Fe2 69.00(5)
N1 Mo1 Fe3 Fe1 144.5(2)
S2 Mo1 Fe3 Fe1 -132.33(9)
S3 Mo1 Fe3 Fe1 63.36(8)
S1 Mo1 Fe3 Fe1 -35.05(7)
N2 Mo1 Fe3 Fe1 83.0(3)
N3 Mo1 Fe3 Fe1 -153.4(3)
Fe2 Mo1 Fe3 Fe1 -69.00(5)
N1 Mo1 Fe3 Na 133.8(3)
S2 Mo1 Fe3 Na -143.0(3)
S3 Mo1 Fe3 Na 52.7(3)
S1 Mo1 Fe3 Na -45.7(3)
N2 Mo1 Fe3 Na 72.3(4)
N3 Mo1 Fe3 Na -164.0(4)
Fe1 Mo1 Fe3 Na -10.6(3)
Fe2 Mo1 Fe3 Na -79.6(3)
S2 Fe2 Fe3 S3 106.02(11)
S1 Fe2 Fe3 S3 3.28(10)
S5 Fe2 Fe3 S3 -168.01(16)
Se1 Fe2 Fe3 S3 -99.74(8)
Fe1 Fe2 Fe3 S3 -32.12(7)
Mo1 Fe2 Fe3 S3 38.51(7)
S1 Fe2 Fe3 S2 -102.74(10)
S5 Fe2 Fe3 S2 85.97(17)
Se1 Fe2 Fe3 S2 154.24(10)
Fe1 Fe2 Fe3 S2 -138.15(9)
Mo1 Fe2 Fe3 S2 -67.51(8)
S2 Fe2 Fe3 S6 -68.01(17)
S1 Fe2 Fe3 S6 -170.75(15)
S5 Fe2 Fe3 S6 18.0(2)
Se1 Fe2 Fe3 S6 86.23(16)
Fe1 Fe2 Fe3 S6 153.84(16)
Mo1 Fe2 Fe3 S6 -135.52(16)
S2 Fe2 Fe3 Se1 -154.24(10)
S1 Fe2 Fe3 Se1 103.02(8)
S5 Fe2 Fe3 Se1 -68.27(16)
Fe1 Fe2 Fe3 Se1 67.61(5)
Mo1 Fe2 Fe3 Se1 138.25(6)
S2 Fe2 Fe3 Mo1 67.51(8)
S1 Fe2 Fe3 Mo1 -35.23(7)
S5 Fe2 Fe3 Mo1 153.48(16)
Se1 Fe2 Fe3 Mo1 -138.25(6)
Fe1 Fe2 Fe3 Mo1 -70.64(4)
S2 Fe2 Fe3 Fe1 138.15(9)
S1 Fe2 Fe3 Fe1 35.41(7)
S5 Fe2 Fe3 Fe1 -135.89(16)
Se1 Fe2 Fe3 Fe1 -67.61(5)
Mo1 Fe2 Fe3 Fe1 70.64(4)
S2 Fe2 Fe3 Na -132.73(13)
S1 Fe2 Fe3 Na 124.53(11)
S5 Fe2 Fe3 Na -46.76(19)
Se1 Fe2 Fe3 Na 21.51(10)
Fe1 Fe2 Fe3 Na 89.12(10)
Mo1 Fe2 Fe3 Na 159.76(10)
S1 Fe1 Fe3 S3 104.01(10)
S4 Fe1 Fe3 S3 -83.76(17)
Se1 Fe1 Fe3 S3 -152.55(9)
Fe2 Fe1 Fe3 S3 139.16(9)
Mo1 Fe1 Fe3 S3 67.89(8)
S3 Fe1 Fe3 S2 -106.31(10)
S1 Fe1 Fe3 S2 -2.30(10)
S4 Fe1 Fe3 S2 169.93(16)
Se1 Fe1 Fe3 S2 101.14(8)
Fe2 Fe1 Fe3 S2 32.85(7)
Mo1 Fe1 Fe3 S2 -38.42(7)
S3 Fe1 Fe3 S6 73.3(2)
S1 Fe1 Fe3 S6 177.35(19)
S4 Fe1 Fe3 S6 -10.4(3)
Se1 Fe1 Fe3 S6 -79.21(19)
Fe2 Fe1 Fe3 S6 -147.49(19)
Mo1 Fe1 Fe3 S6 141.23(19)
S3 Fe1 Fe3 Se1 152.55(9)
S1 Fe1 Fe3 Se1 -103.44(8)
S4 Fe1 Fe3 Se1 68.79(16)
Fe2 Fe1 Fe3 Se1 -68.29(5)
Mo1 Fe1 Fe3 Se1 -139.56(6)
S3 Fe1 Fe3 Mo1 -67.89(8)
S1 Fe1 Fe3 Mo1 36.12(7)
S4 Fe1 Fe3 Mo1 -151.65(16)
Se1 Fe1 Fe3 Mo1 139.56(6)
Fe2 Fe1 Fe3 Mo1 71.27(4)
S3 Fe1 Fe3 Fe2 -139.16(9)
S1 Fe1 Fe3 Fe2 -35.15(7)
S4 Fe1 Fe3 Fe2 137.08(16)
Se1 Fe1 Fe3 Fe2 68.29(5)
Mo1 Fe1 Fe3 Fe2 -71.27(4)
S3 Fe1 Fe3 Na 108.67(11)
S1 Fe1 Fe3 Na -147.33(10)
S4 Fe1 Fe3 Na 24.91(18)
Se1 Fe1 Fe3 Na -43.88(9)
Fe2 Fe1 Fe3 Na -112.17(9)
Mo1 Fe1 Fe3 Na 176.56(9)
S2 Fe2 S1 Fe1 -93.11(9)
S5 Fe2 S1 Fe1 135.82(10)
Se1 Fe2 S1 Fe1 17.45(8)
Mo1 Fe2 S1 Fe1 -75.91(6)
Fe3 Fe2 S1 Fe1 -38.66(7)
S2 Fe2 S1 Mo1 -17.20(9)
S5 Fe2 S1 Mo1 -148.27(10)
Se1 Fe2 S1 Mo1 93.35(7)
Fe1 Fe2 S1 Mo1 75.91(6)
Fe3 Fe2 S1 Mo1 37.25(7)
S3 Fe1 S1 Fe2 92.29(10)
S4 Fe1 S1 Fe2 -137.07(10)
Se1 Fe1 S1 Fe2 -17.51(8)
Mo1 Fe1 S1 Fe2 76.51(7)
Fe3 Fe1 S1 Fe2 38.36(7)
S3 Fe1 S1 Mo1 15.78(10)
S4 Fe1 S1 Mo1 146.42(9)
Se1 Fe1 S1 Mo1 -94.02(7)
Fe2 Fe1 S1 Mo1 -76.51(7)
Fe3 Fe1 S1 Mo1 -38.15(7)
N1 Mo1 S1 Fe2 143.3(4)
S2 Mo1 S1 Fe2 16.21(9)
S3 Mo1 S1 Fe2 -91.37(8)
N2 Mo1 S1 Fe2 171.34(19)
N3 Mo1 S1 Fe2 111.61(19)
Fe3 Mo1 S1 Fe2 -37.64(7)
Fe1 Mo1 S1 Fe2 -76.49(7)
N1 Mo1 S1 Fe1 -140.2(4)
S2 Mo1 S1 Fe1 92.70(8)
S3 Mo1 S1 Fe1 -14.88(9)
N2 Mo1 S1 Fe1 -112.17(19)
N3 Mo1 S1 Fe1 -171.90(19)
Fe3 Mo1 S1 Fe1 38.85(7)
Fe2 Mo1 S1 Fe1 76.49(7)
S3 Fe3 S2 Fe2 -89.80(10)
S6 Fe3 S2 Fe2 144.67(10)
Se1 Fe3 S2 Fe2 22.07(8)
Mo1 Fe3 S2 Fe2 -76.08(7)
Fe1 Fe3 S2 Fe2 -35.51(7)
Na Fe3 S2 Fe2 87.19(17)
S3 Fe3 S2 Mo1 -13.72(10)
S6 Fe3 S2 Mo1 -139.26(10)
Se1 Fe3 S2 Mo1 98.14(7)
Fe2 Fe3 S2 Mo1 76.08(7)
Fe1 Fe3 S2 Mo1 40.57(6)
Na Fe3 S2 Mo1 163.26(15)
S1 Fe2 S2 Fe3 92.77(10)
S5 Fe2 S2 Fe3 -138.81(11)
Se1 Fe2 S2 Fe3 -21.19(8)
Fe1 Fe2 S2 Fe3 36.71(8)
Mo1 Fe2 S2 Fe3 75.58(7)
S1 Fe2 S2 Mo1 17.18(9)
S5 Fe2 S2 Mo1 145.61(11)
Se1 Fe2 S2 Mo1 -96.77(7)
Fe1 Fe2 S2 Mo1 -38.88(7)
Fe3 Fe2 S2 Mo1 -75.58(7)
N1 Mo1 S2 Fe3 107.69(18)
S3 Mo1 S2 Fe3 12.71(9)
S1 Mo1 S2 Fe3 -95.28(8)
N2 Mo1 S2 Fe3 141.1(4)
N3 Mo1 S2 Fe3 167.97(19)
Fe1 Mo1 S2 Fe3 -41.01(7)
Fe2 Mo1 S2 Fe3 -78.99(7)
N1 Mo1 S2 Fe2 -173.32(18)
S3 Mo1 S2 Fe2 91.70(8)
S1 Mo1 S2 Fe2 -16.28(9)
N2 Mo1 S2 Fe2 -139.9(4)
N3 Mo1 S2 Fe2 -113.04(19)
Fe3 Mo1 S2 Fe2 78.99(7)
Fe1 Mo1 S2 Fe2 37.98(7)
S2 Fe3 S3 Fe1 89.26(10)
S6 Fe3 S3 Fe1 -149.14(10)
Se1 Fe3 S3 Fe1 -23.25(8)
Mo1 Fe3 S3 Fe1 75.55(7)
Fe2 Fe3 S3 Fe1 34.75(7)
Na Fe3 S3 Fe1 -88.58(11)
S2 Fe3 S3 Mo1 13.71(10)
S6 Fe3 S3 Mo1 135.31(10)
Se1 Fe3 S3 Mo1 -98.80(7)
Fe2 Fe3 S3 Mo1 -40.80(7)
Fe1 Fe3 S3 Mo1 -75.55(7)
Na Fe3 S3 Mo1 -164.13(10)
S1 Fe1 S3 Fe3 -91.37(10)
S4 Fe1 S3 Fe3 141.83(10)
Se1 Fe1 S3 Fe3 22.43(8)
Fe2 Fe1 S3 Fe3 -35.65(8)
Mo1 Fe1 S3 Fe3 -75.62(7)
S1 Fe1 S3 Mo1 -15.75(10)
S4 Fe1 S3 Mo1 -142.55(10)
Se1 Fe1 S3 Mo1 98.05(7)
Fe2 Fe1 S3 Mo1 39.97(7)
Fe3 Fe1 S3 Mo1 75.62(7)
N1 Mo1 S3 Fe3 -108.9(2)
S2 Mo1 S3 Fe3 -12.74(9)
S1 Mo1 S3 Fe3 94.56(9)
N2 Mo1 S3 Fe3 -169.37(19)
N3 Mo1 S3 Fe3 -136.3(4)
Fe1 Mo1 S3 Fe3 79.58(7)
Fe2 Mo1 S3 Fe3 40.72(7)
N1 Mo1 S3 Fe1 171.5(2)
S2 Mo1 S3 Fe1 -92.32(8)
S1 Mo1 S3 Fe1 14.99(9)
N2 Mo1 S3 Fe1 111.06(19)
N3 Mo1 S3 Fe1 144.1(4)
Fe3 Mo1 S3 Fe1 -79.58(7)
Fe2 Mo1 S3 Fe1 -38.85(7)
S3 Fe1 S4 C18 95.3(5)
S1 Fe1 S4 C18 -30.3(5)
Se1 Fe1 S4 C18 -149.2(5)
Fe2 Fe1 S4 C18 -88.5(5)
Mo1 Fe1 S4 C18 27.1(5)
Fe3 Fe1 S4 C18 157.8(5)
S2 Fe2 S5 C16 -100.8(5)
S1 Fe2 S5 C16 25.3(6)
Se1 Fe2 S5 C16 144.0(5)
Fe1 Fe2 S5 C16 86.0(6)
Mo1 Fe2 S5 C16 -33.7(6)
Fe3 Fe2 S5 C16 -163.9(5)
S3 Fe3 S6 C20 10.3(5)
S2 Fe3 S6 C20 132.9(5)
Se1 Fe3 S6 C20 -110.2(5)
Mo1 Fe3 S6 C20 75.6(5)
Fe2 Fe3 S6 C20 -176.1(5)
Fe1 Fe3 S6 C20 -46.8(6)
Na Fe3 S6 C20 -90.3(5)
S3 Fe3 S6 Na 100.62(13)
S2 Fe3 S6 Na -136.84(12)
Se1 Fe3 S6 Na -19.91(13)
Mo1 Fe3 S6 Na 165.84(13)
Fe2 Fe3 S6 Na -85.81(17)
Fe1 Fe3 S6 Na 43.5(2)
C20 S6 Na N6 38.0(6)
Fe3 S6 Na N6 -71.1(3)
C20 S6 Na N5 -153.2(6)
Fe3 S6 Na N5 97.7(4)
C20 S6 Na N4 -62.3(5)
Fe3 S6 Na N4 -171.4(3)
C20 S6 Na Se1 122.9(5)
Fe3 S6 Na Se1 13.82(9)
C20 S6 Na Fe3 109.1(5)
Fe3 Se1 Na N6 90.0(3)
Fe1 Se1 Na N6 33.8(3)
Fe2 Se1 Na N6 122.3(3)
Fe3 Se1 Na N5 -146.7(3)
Fe1 Se1 Na N5 157.1(3)
Fe2 Se1 Na N5 -114.4(3)
Fe3 Se1 Na N4 -147(3)
Fe1 Se1 Na N4 157(3)
Fe2 Se1 Na N4 -115(3)
Fe3 Se1 Na S6 -13.51(9)
Fe1 Se1 Na S6 -69.68(13)
Fe2 Se1 Na S6 18.77(19)
Fe1 Se1 Na Fe3 -56.16(9)
Fe2 Se1 Na Fe3 32.29(13)
S3 Fe3 Na N6 7.2(3)
S2 Fe3 Na N6 -169.7(3)
S6 Fe3 Na N6 112.7(3)
Se1 Fe3 Na N6 -87.9(3)
Mo1 Fe3 Na N6 -37.9(4)
Fe2 Fe3 Na N6 -108.1(3)
Fe1 Fe3 Na N6 -47.3(3)
S3 Fe3 Na N5 137.3(4)
S2 Fe3 Na N5 -39.6(4)
S6 Fe3 Na N5 -117.2(4)
Se1 Fe3 Na N5 42.2(4)
Mo1 Fe3 Na N5 92.2(5)
Fe2 Fe3 Na N5 22.0(4)
Fe1 Fe3 Na N5 82.8(4)
S3 Fe3 Na N4 -91.3(5)
S2 Fe3 Na N4 91.8(5)
S6 Fe3 Na N4 14.2(5)
Se1 Fe3 Na N4 173.6(5)
Mo1 Fe3 Na N4 -136.4(5)
Fe2 Fe3 Na N4 153.4(5)
Fe1 Fe3 Na N4 -145.8(5)
S3 Fe3 Na S6 -105.44(13)
S2 Fe3 Na S6 77.62(18)
Se1 Fe3 Na S6 159.44(13)
Mo1 Fe3 Na S6 -150.6(3)
Fe2 Fe3 Na S6 139.21(11)
Fe1 Fe3 Na S6 -159.96(11)
S3 Fe3 Na Se1 95.12(10)
S2 Fe3 Na Se1 -81.82(16)
S6 Fe3 Na Se1 -159.44(13)
Mo1 Fe3 Na Se1 50.0(3)
Fe2 Fe3 Na Se1 -20.23(9)
Fe1 Fe3 Na Se1 40.60(7)
S2 Mo1 N1 C1 72.4(5)
S3 Mo1 N1 C1 176.2(5)
S1 Mo1 N1 C1 -56.4(7)
N2 Mo1 N1 C1 -89.0(5)
N3 Mo1 N1 C1 -19.2(5)
Fe3 Mo1 N1 C1 124.6(4)
Fe1 Mo1 N1 C1 -171.9(4)
Fe2 Mo1 N1 C1 62.6(6)
S2 Mo1 N1 C2 -179.2(4)
S3 Mo1 N1 C2 -75.4(4)
S1 Mo1 N1 C2 52.1(7)
N2 Mo1 N1 C2 19.5(4)
N3 Mo1 N1 C2 89.2(5)
Fe3 Mo1 N1 C2 -126.9(4)
Fe1 Mo1 N1 C2 -63.4(6)
Fe2 Mo1 N1 C2 171.1(3)
S2 Mo1 N1 C4 -52.9(8)
S3 Mo1 N1 C4 50.9(8)
S1 Mo1 N1 C4 178.4(7)
N2 Mo1 N1 C4 145.7(9)
N3 Mo1 N1 C4 -144.5(9)
Fe3 Mo1 N1 C4 -0.6(9)
Fe1 Mo1 N1 C4 62.8(10)
Fe2 Mo1 N1 C4 -62.6(10)
N1 Mo1 N2 C3 89.6(5)
S2 Mo1 N2 C3 50.4(7)
S3 Mo1 N2 C3 -179.7(5)
S1 Mo1 N2 C3 -75.2(5)
N3 Mo1 N2 C3 18.8(5)
Fe3 Mo1 N2 C3 164.9(4)
Fe1 Mo1 N2 C3 -127.4(5)
Fe2 Mo1 N2 C3 -62.7(6)
N1 Mo1 N2 C2 -19.5(4)
S2 Mo1 N2 C2 -58.7(6)
S3 Mo1 N2 C2 71.2(5)
S1 Mo1 N2 C2 175.8(4)
N3 Mo1 N2 C2 -90.3(5)
Fe3 Mo1 N2 C2 55.8(6)
Fe1 Mo1 N2 C2 123.5(4)
Fe2 Mo1 N2 C2 -171.8(3)
N1 Mo1 N2 C12 -144.8(9)
S2 Mo1 N2 C12 176.1(6)
S3 Mo1 N2 C12 -54.0(8)
S1 Mo1 N2 C12 50.5(8)
N3 Mo1 N2 C12 144.5(9)
Fe3 Mo1 N2 C12 -69.5(9)
Fe1 Mo1 N2 C12 -1.7(9)
Fe2 Mo1 N2 C12 63.0(9)
N1 Mo1 N3 C3 -90.0(5)
S2 Mo1 N3 C3 176.4(5)
S3 Mo1 N3 C3 -58.0(7)
S1 Mo1 N3 C3 72.8(5)
N2 Mo1 N3 C3 -19.0(5)
Fe3 Mo1 N3 C3 -167.0(4)
Fe1 Mo1 N3 C3 60.6(6)
Fe2 Mo1 N3 C3 125.1(4)
N1 Mo1 N3 C1 19.1(5)
S2 Mo1 N3 C1 -74.6(5)
S3 Mo1 N3 C1 51.1(7)
S1 Mo1 N3 C1 -178.1(4)
N2 Mo1 N3 C1 90.1(5)
Fe3 Mo1 N3 C1 -58.0(6)
Fe1 Mo1 N3 C1 169.6(4)
Fe2 Mo1 N3 C1 -125.8(4)
N1 Mo1 N3 C8 144.1(9)
S2 Mo1 N3 C8 50.4(9)
S3 Mo1 N3 C8 176.1(7)
S1 Mo1 N3 C8 -53.1(9)
N2 Mo1 N3 C8 -144.9(10)
Fe3 Mo1 N3 C8 67.0(10)
Fe1 Mo1 N3 C8 -65.4(10)
Fe2 Mo1 N3 C8 -0.8(9)
N6 Na N4 C23 121(5)
N5 Na N4 C23 -1(5)
S6 Na N4 C23 -134(5)
Se1 Na N4 C23 -1(7)
Fe3 Na N4 C23 -143(4)
N6 Na N5 C25 -132.7(17)
N4 Na N5 C25 -39.7(18)
S6 Na N5 C25 60.4(19)
Se1 Na N5 C25 140.4(18)
Fe3 Na N5 C25 113.5(17)
N5 Na N6 C27 -115(3)
N4 Na N6 C27 160(3)
S6 Na N6 C27 55(3)
Se1 Na N6 C27 -26(3)
Fe3 Na N6 C27 16(3)
C2 N1 C1 N3 -66.4(8)
C4 N1 C1 N3 168.7(7)
Mo1 N1 C1 N3 27.8(6)
C3 N3 C1 N1 66.6(8)
C8 N3 C1 N1 -167.8(7)
Mo1 N3 C1 N1 -27.6(6)
C3 N2 C2 N1 -66.1(8)
C12 N2 C2 N1 167.8(7)
Mo1 N2 C2 N1 28.0(6)
C1 N1 C2 N2 66.3(8)
C4 N1 C2 N2 -169.4(7)
Mo1 N1 C2 N2 -28.1(6)
C1 N3 C3 N2 -66.2(8)
C8 N3 C3 N2 168.2(7)
Mo1 N3 C3 N2 27.5(6)
C2 N2 C3 N3 66.3(8)
C12 N2 C3 N3 -167.7(7)
Mo1 N2 C3 N3 -27.5(6)
C1 N1 C4 C6 -67.4(11)
C2 N1 C4 C6 170.3(8)
Mo1 N1 C4 C6 51.0(12)
C1 N1 C4 C7 55.8(11)
C2 N1 C4 C7 -66.5(11)
Mo1 N1 C4 C7 174.3(7)
C1 N1 C4 C5 174.1(8)
C2 N1 C4 C5 51.8(11)
Mo1 N1 C4 C5 -67.4(12)
C3 N3 C8 C11 61.4(11)
C1 N3 C8 C11 -62.2(11)
Mo1 N3 C8 C11 -179.8(7)
C3 N3 C8 C10 -59.0(11)
C1 N3 C8 C10 177.5(8)
Mo1 N3 C8 C10 59.9(12)
C3 N3 C8 C9 -176.6(8)
C1 N3 C8 C9 59.9(11)
Mo1 N3 C8 C9 -57.7(12)
C3 N2 C12 C14 53.4(10)
C2 N2 C12 C14 177.4(8)
Mo1 N2 C12 C14 -64.9(11)
C3 N2 C12 C15 -67.4(11)
C2 N2 C12 C15 56.5(11)
Mo1 N2 C12 C15 174.3(7)
C3 N2 C12 C13 172.2(8)
C2 N2 C12 C13 -63.9(10)
Mo1 N2 C12 C13 53.9(11)
Fe2 S5 C16 C17 -177.6(9)
Fe1 S4 C18 C19 160.4(10)
Fe3 S6 C20 C21 176.4(8)
Na S6 C20 C21 92.3(10)
Na N4 C23 C22 -42(51)
Na N5 C25 C24 -169(100)
Na N6 C27 C26 14(43)
C29A C28A O1A C30A 177(4)
C28A O1A C30A C31A 177(4)
C29B C28B O1B C30B -156(3)
C28B O1B C30B C31B 153(4)
